data_1570709
loop_
_publ_author_name
'Shablinskii, Andrey'
'Bubnova, Rimma'
'Shorets, Olga'
'Krzhizhanovskaya, Maria'
'Volkov, Sergey'
'Filatov, Stanislav'

_publ_section_title
;
 Novel High-Temperature Modification of Belomarinaite KNaSO4: Crystal
 Structure and Thermal Order--Disorder Phase Transitions
;
_journal_issue 1
_journal_name_full Crystals
_journal_page_first 27
_journal_paper_doi 10.3390/cryst14010027
_journal_volume 14
_journal_year 2023
_chemical_formula_sum 'K Na O4 S'
_chemical_formula_weight 158.1
_space_group_IT_number 194
_space_group_name_Hall '-P 6c 2c'
_space_group_name_H-M_alt 'P 63/m m c'
_symmetry_cell_setting hexagonal
_symmetry_Int_Tables_number 194
_symmetry_space_group_name_Hall '-P 6c 2c'
_symmetry_space_group_name_H-M 'P 63/m m c'
_cell_angle_alpha 90
_cell_angle_beta 90
_cell_angle_gamma 120
_cell_formula_units_Z 2
_cell_length_a 5.654(2)
_cell_length_b 5.654(2)
_cell_length_c 8.353(4)
_cell_measurement_reflns_used 153
_cell_measurement_temperature 1023
_cell_measurement_theta_max 15.34
_cell_measurement_theta_min 4.14
_cell_volume 231.25(16)
_computing_cell_refinement 'CrysAlisPro 1.171.41.104a (Rigaku OD, 2021)'
_computing_data_collection 'CrysAlisPro 1.171.41.104a (Rigaku OD, 2021)'
_computing_data_reduction 'CrysAlisPro 1.171.41.104a (Rigaku OD, 2021)'
_diffrn_ambient_temperature 1023
_diffrn_detector 'Hybrid Pixel Array Detector'
_diffrn_detector_area_resol_mean 10.0000
_diffrn_measured_fraction_theta_full 0.98
_diffrn_measured_fraction_theta_max 0.97
_diffrn_measurement_device 'four-circle diffractometer'
_diffrn_measurement_device_type 'XtaLAB Synergy, Single source at home/near, HyPix'
_diffrn_measurement_method '\w scans'
_diffrn_radiation_monochromator mirror
_diffrn_radiation_probe x-ray
_diffrn_radiation_source 'X-ray tube'
_diffrn_radiation_type 'Mo K\a'
_diffrn_radiation_wavelength 0.71073
_diffrn_reflns_av_R_equivalents 0.0822
_diffrn_reflns_av_unetI/netI 0.0727
_diffrn_reflns_limit_h_max 7
_diffrn_reflns_limit_h_min -7
_diffrn_reflns_limit_k_max 6
_diffrn_reflns_limit_k_min -7
_diffrn_reflns_limit_l_max 11
_diffrn_reflns_limit_l_min -10
_diffrn_reflns_number 1452
_diffrn_reflns_theta_full 28.55
_diffrn_reflns_theta_max 28.99
_diffrn_reflns_theta_min 4.16
_diffrn_source 'micro-focus sealed X-ray tube'
_exptl_absorpt_coefficient_mu 1.581
_exptl_absorpt_correction_T_max 1
_exptl_absorpt_correction_T_min 0.644
_exptl_absorpt_correction_type multi-scan
_exptl_absorpt_process_details
;
CrysAlisPro 1.171.41.104a (Rigaku Oxford Diffraction, 2021)
Empirical absorption correction using spherical harmonics,
implemented in SCALE3 ABSPACK scaling algorithm.
;
_exptl_crystal_density_diffrn 2.2712
_exptl_crystal_description Table
_exptl_crystal_F_000 156
_exptl_crystal_size_max 0.05
_exptl_crystal_size_mid 0.04
_exptl_crystal_size_min 0.03
_refine_ls_extinction_method none
_refine_ls_goodness_of_fit_gt 1.35
_refine_ls_goodness_of_fit_ref 1.16
_refine_ls_number_constraints 10
_refine_ls_number_parameters 14
_refine_ls_number_reflns 103
_refine_ls_number_restraints 2
_refine_ls_R_factor_all 0.2826
_refine_ls_R_factor_gt 0.0476
_refine_ls_shift/su_max 0.0496
_refine_ls_shift/su_mean 0.0254
_refine_ls_structure_factor_coef F
_refine_ls_weighting_details w=1/(\s^2^(F)+0.0001F^2^)
_refine_ls_weighting_scheme sigma
_refine_ls_wR_factor_gt 0.0469
_refine_ls_wR_factor_ref 0.1026
_reflns_number_gt 28
_reflns_number_total 103
_reflns_threshold_expression I>3\s(I)
_cod_data_source_file KNaSO4-1023K-241123-3.cif
_cod_data_source_block I
_cod_depositor_comments
;
The following automatic conversions were performed:

data item '_diffrn_radiation_probe' value 'X-ray' was changed to
'x-ray' in accordance with the
/home/data/users/saulius/crontab/automatic-downloads/current/MDPI/lib/dictionaries/cif_core.dic
dictionary named 'cif_core.dic' version 2.4.2 last updated on
2011-04-26.

Automatic conversion script
Id: cif_fix_values 8170 2020-07-09 18:12:32Z antanas 
;
_cod_original_formula_sum 'K1 Na1 O4 S1'
_cod_database_code 1570709

loop_
_space_group_symop_id
_space_group_symop_operation_xyz
1 x,y,z
2 -y,x-y,z
3 -x+y,-x,z
4 -x,-y,z+1/2
5 y,-x+y,z+1/2
6 x-y,x,z+1/2
7 y,x,-z
8 x-y,-y,-z
9 -x,-x+y,-z
10 -y,-x,-z+1/2
11 -x+y,y,-z+1/2
12 x,x-y,-z+1/2
13 -x,-y,-z
14 y,-x+y,-z
15 x-y,x,-z
16 x,y,-z+1/2
17 -y,x-y,-z+1/2
18 -x+y,-x,-z+1/2
19 -y,-x,z
20 -x+y,y,z
21 x,x-y,z
22 y,x,z+1/2
23 x-y,-y,z+1/2
24 -x,-x+y,z+1/2

loop_
_atom_site_label
_atom_site_type_symbol
_atom_site_fract_x
_atom_site_fract_y
_atom_site_fract_z
_atom_site_adp_type
_atom_site_U_iso_or_equiv
_atom_site_site_symmetry_multiplicity
_atom_site_occupancy
_atom_site_calc_flag
_atom_site_refinement_flags
_atom_site_disorder_assembly
_atom_site_disorder_group
K1 K 0 0 0 Uani 0.209(7) 2 0.5 d . . .
Na1' Na 0 0 0 Uani 0.209(7) 2 0.5 d . . .
K2 K 0.333333 0.666667 0.75 Uani 0.223(10) 2 0.5 d . . .
Na2' Na 0.333333 0.666667 0.75 Uani 0.223(10) 2 0.5 d . . .
S1 S 0.333333 0.666667 0.25 Uani 0.084(3) 2 1 d . . .
O1 O 0.1821(18) 0.364(4) 0.25 Uani 0.197(12) 6 0.6667 d . . .
O2 O 0.512(14) 0.692(11) 0.369(10) Uani 0.197(12) 24 0.1667 d . . .

loop_
_atom_site_aniso_label
_atom_site_aniso_type_symbol
_atom_site_aniso_U_11
_atom_site_aniso_U_22
_atom_site_aniso_U_33
_atom_site_aniso_U_12
_atom_site_aniso_U_13
_atom_site_aniso_U_23
K1 K 0.221(8) 0.221(8) 0.185(12) 0.111(4) 0 0
Na1' Na 0.221(8) 0.221(8) 0.185(12) 0.111(4) 0 0
K2 K 0.133(7) 0.133(7) 0.40(3) 0.067(4) 0 0
Na2' Na 0.133(7) 0.133(7) 0.40(3) 0.067(4) 0 0
S1 S 0.083(3) 0.083(3) 0.084(5) 0.0417(17) 0 0
O1 O 0.143(12) 0.154(13) 0.30(3) 0.077(6) 0 0
O2 O 0.143(12) 0.154(13) 0.30(3) 0.077(6) 0 0

loop_
_atom_type_symbol
_atom_type_scat_dispersion_real
_atom_type_scat_dispersion_imag
_atom_type_scat_source
K -12.6853 5.5947 'International Tables Vol C tables 4.2.6.8 and 6.1.1.1'
Na -6.3618 5.1693 'International Tables Vol C tables 4.2.6.8 and 6.1.1.1'
O -4.7194 3.0431 'International Tables Vol C tables 4.2.6.8 and 6.1.1.1'
S -9.3232 4.5602 'International Tables Vol C tables 4.2.6.8 and 6.1.1.1'

loop_
_exptl_crystal_face_index_h
_exptl_crystal_face_index_k
_exptl_crystal_face_index_l
_exptl_crystal_face_perp_dist
? ? ? ?

loop_
_geom_angle_atom_site_label_1
_geom_angle_atom_site_label_2
_geom_angle_atom_site_label_3
_geom_angle_site_symmetry_1
_geom_angle_site_symmetry_2
_geom_angle_site_symmetry_3
_geom_angle
_geom_angle_publ_flag
O1 K1 O1 . . 2_555 68.4(4) ?
O1 K1 O1 . . 3_555 68.4(4) ?
O1 K1 O1 . . 4_554 180.0(5) ?
O1 K1 O1 . . 5_554 111.6(4) ?
O1 K1 O1 . . 6_554 111.6(4) ?
O1 K1 O2 . . 4_664 86.8(16) ?
O1 K1 O2 . . 5_454 95.6(19) ?
O1 K1 O2 . . 6_544 154.0(19) ?
O1 K1 O2 . . 10_665 26.0(16) ?
O1 K1 O2 . . 11_545 93.2(16) ?
O1 K1 O2 . . 12_455 84.4(17) ?
O1 K1 O2 . . 16_445 93.2(16) ?
O1 K1 O2 . . 17_655 84.4(19) ?
O1 K1 O2 . . 18_565 26.0(19) ?
O1 K1 O2 . . 22_444 154.0(16) ?
O1 K1 O2 . . 23_564 86.8(16) ?
O1 K1 O2 . . 24_654 95.6(17) ?
O1 K1 O1 2_555 . 3_555 68.4(6) ?
O1 K1 O1 2_555 . 4_554 111.6(4) ?
O1 K1 O1 2_555 . 5_554 180.0(5) ?
O1 K1 O1 2_555 . 6_554 111.6(6) ?
O1 K1 O2 2_555 . 4_664 154.0(16) ?
O1 K1 O2 2_555 . 5_454 86.8(16) ?
O1 K1 O2 2_555 . 6_544 95.6(18) ?
O1 K1 O2 2_555 . 10_665 93.2(16) ?
O1 K1 O2 2_555 . 11_545 84.4(19) ?
O1 K1 O2 2_555 . 12_455 26.0(19) ?
O1 K1 O2 2_555 . 16_445 26.0(16) ?
O1 K1 O2 2_555 . 17_655 93.2(16) ?
O1 K1 O2 2_555 . 18_565 84.4(18) ?
O1 K1 O2 2_555 . 22_444 86.8(16) ?
O1 K1 O2 2_555 . 23_564 95.6(19) ?
O1 K1 O2 2_555 . 24_654 154.0(19) ?
O1 K1 O1 3_555 . 4_554 111.6(4) ?
O1 K1 O1 3_555 . 5_554 111.6(6) ?
O1 K1 O1 3_555 . 6_554 180.0(5) ?
O1 K1 O2 3_555 . 4_664 95.6(19) ?
O1 K1 O2 3_555 . 5_454 154.0(17) ?
O1 K1 O2 3_555 . 6_544 87(2) ?
O1 K1 O2 3_555 . 10_665 84.4(18) ?
O1 K1 O2 3_555 . 11_545 26.0(17) ?
O1 K1 O2 3_555 . 12_455 93(2) ?
O1 K1 O2 3_555 . 16_445 84.4(19) ?
O1 K1 O2 3_555 . 17_655 26.0(17) ?
O1 K1 O2 3_555 . 18_565 93(2) ?
O1 K1 O2 3_555 . 22_444 95.6(18) ?
O1 K1 O2 3_555 . 23_564 154.0(17) ?
O1 K1 O2 3_555 . 24_654 87(2) ?
O1 K1 O1 4_554 . 5_554 68.4(4) ?
O1 K1 O1 4_554 . 6_554 68.4(4) ?
O1 K1 O2 4_554 . 4_664 93.2(16) ?
O1 K1 O2 4_554 . 5_454 84.4(19) ?
O1 K1 O2 4_554 . 6_544 26.0(19) ?
O1 K1 O2 4_554 . 10_665 154.0(16) ?
O1 K1 O2 4_554 . 11_545 86.8(16) ?
O1 K1 O2 4_554 . 12_455 95.6(17) ?
O1 K1 O2 4_554 . 16_445 86.8(16) ?
O1 K1 O2 4_554 . 17_655 95.6(19) ?
O1 K1 O2 4_554 . 18_565 154.0(19) ?
O1 K1 O2 4_554 . 22_444 26.0(16) ?
O1 K1 O2 4_554 . 23_564 93.2(16) ?
O1 K1 O2 4_554 . 24_654 84.4(17) ?
O1 K1 O1 5_554 . 6_554 68.4(6) ?
O1 K1 O2 5_554 . 4_664 26.0(16) ?
O1 K1 O2 5_554 . 5_454 93.2(16) ?
O1 K1 O2 5_554 . 6_544 84.4(18) ?
O1 K1 O2 5_554 . 10_665 86.8(16) ?
O1 K1 O2 5_554 . 11_545 95.6(19) ?
O1 K1 O2 5_554 . 12_455 154.0(19) ?
O1 K1 O2 5_554 . 16_445 154.0(16) ?
O1 K1 O2 5_554 . 17_655 86.8(16) ?
O1 K1 O2 5_554 . 18_565 95.6(18) ?
O1 K1 O2 5_554 . 22_444 93.2(16) ?
O1 K1 O2 5_554 . 23_564 84.4(19) ?
O1 K1 O2 5_554 . 24_654 26.0(19) ?
O1 K1 O2 6_554 . 4_664 84.4(19) ?
O1 K1 O2 6_554 . 5_454 26.0(17) ?
O1 K1 O2 6_554 . 6_544 93(2) ?
O1 K1 O2 6_554 . 10_665 95.6(18) ?
O1 K1 O2 6_554 . 11_545 154.0(17) ?
O1 K1 O2 6_554 . 12_455 87(2) ?
O1 K1 O2 6_554 . 16_445 95.6(19) ?
O1 K1 O2 6_554 . 17_655 154.0(17) ?
O1 K1 O2 6_554 . 18_565 87(2) ?
O1 K1 O2 6_554 . 22_444 84.4(18) ?
O1 K1 O2 6_554 . 23_564 26.0(17) ?
O1 K1 O2 6_554 . 24_654 93(2) ?
O2 K1 O2 4_664 . 5_454 104(2) ?
O2 K1 O2 4_664 . 6_544 104(2) ?
O2 K1 O2 4_664 . 10_665 64(2) ?
O2 K1 O2 4_664 . 11_545 89(2) ?
O2 K1 O2 4_664 . 12_455 164(3) ?
O2 K1 O2 4_664 . 16_445 180.0(5) ?
O2 K1 O2 4_664 . 17_655 76(2) ?
O2 K1 O2 4_664 . 18_565 76(2) ?
O2 K1 O2 4_664 . 22_444 116(2) ?
O2 K1 O2 4_664 . 23_564 91(2) ?
O2 K1 O2 4_664 . 24_654 16(3) ?
O2 K1 O2 5_454 . 6_544 104(3) ?
O2 K1 O2 5_454 . 10_665 89(2) ?
O2 K1 O2 5_454 . 11_545 164(2) ?
O2 K1 O2 5_454 . 12_455 64(3) ?
O2 K1 O2 5_454 . 16_445 76(2) ?
O2 K1 O2 5_454 . 17_655 180.0(5) ?
O2 K1 O2 5_454 . 18_565 76(3) ?
O2 K1 O2 5_454 . 22_444 91(2) ?
O2 K1 O2 5_454 . 23_564 16(2) ?
O2 K1 O2 5_454 . 24_654 116(3) ?
O2 K1 O2 6_544 . 10_665 164(3) ?
O2 K1 O2 6_544 . 11_545 64(3) ?
O2 K1 O2 6_544 . 12_455 89(3) ?
O2 K1 O2 6_544 . 16_445 76(2) ?
O2 K1 O2 6_544 . 17_655 76(3) ?
O2 K1 O2 6_544 . 18_565 180.0(5) ?
O2 K1 O2 6_544 . 22_444 16(3) ?
O2 K1 O2 6_544 . 23_564 116(3) ?
O2 K1 O2 6_544 . 24_654 91(3) ?
O2 K1 O2 10_665 . 11_545 104(2) ?
O2 K1 O2 10_665 . 12_455 104(2) ?
O2 K1 O2 10_665 . 16_445 116(2) ?
O2 K1 O2 10_665 . 17_655 91(2) ?
O2 K1 O2 10_665 . 18_565 16(3) ?
O2 K1 O2 10_665 . 22_444 180.0(5) ?
O2 K1 O2 10_665 . 23_564 76(2) ?
O2 K1 O2 10_665 . 24_654 76(2) ?
O2 K1 O2 11_545 . 12_455 104(3) ?
O2 K1 O2 11_545 . 16_445 91(2) ?
O2 K1 O2 11_545 . 17_655 16(2) ?
O2 K1 O2 11_545 . 18_565 116(3) ?
O2 K1 O2 11_545 . 22_444 76(2) ?
O2 K1 O2 11_545 . 23_564 180.0(5) ?
O2 K1 O2 11_545 . 24_654 76(3) ?
O2 K1 O2 12_455 . 16_445 16(3) ?
O2 K1 O2 12_455 . 17_655 116(3) ?
O2 K1 O2 12_455 . 18_565 91(3) ?
O2 K1 O2 12_455 . 22_444 76(2) ?
O2 K1 O2 12_455 . 23_564 76(3) ?
O2 K1 O2 12_455 . 24_654 180.0(5) ?
O2 K1 O2 16_445 . 17_655 104(2) ?
O2 K1 O2 16_445 . 18_565 104(2) ?
O2 K1 O2 16_445 . 22_444 64(2) ?
O2 K1 O2 16_445 . 23_564 89(2) ?
O2 K1 O2 16_445 . 24_654 164(3) ?
O2 K1 O2 17_655 . 18_565 104(3) ?
O2 K1 O2 17_655 . 22_444 89(2) ?
O2 K1 O2 17_655 . 23_564 164(2) ?
O2 K1 O2 17_655 . 24_654 64(3) ?
O2 K1 O2 18_565 . 22_444 164(3) ?
O2 K1 O2 18_565 . 23_564 64(3) ?
O2 K1 O2 18_565 . 24_654 89(3) ?
O2 K1 O2 22_444 . 23_564 104(2) ?
O2 K1 O2 22_444 . 24_654 104(2) ?
O2 K1 O2 23_564 . 24_654 104(3) ?
O1 Na1' O1 . . 2_555 68.4(4) ?
O1 Na1' O1 . . 3_555 68.4(4) ?
O1 Na1' O1 . . 4_554 180.0(5) ?
O1 Na1' O1 . . 5_554 111.6(4) ?
O1 Na1' O1 . . 6_554 111.6(4) ?
O1 Na1' O2 . . 4_664 86.8(16) ?
O1 Na1' O2 . . 5_454 95.6(19) ?
O1 Na1' O2 . . 6_544 154.0(19) ?
O1 Na1' O2 . . 10_665 26.0(16) ?
O1 Na1' O2 . . 11_545 93.2(16) ?
O1 Na1' O2 . . 12_455 84.4(17) ?
O1 Na1' O2 . . 16_445 93.2(16) ?
O1 Na1' O2 . . 17_655 84.4(19) ?
O1 Na1' O2 . . 18_565 26.0(19) ?
O1 Na1' O2 . . 22_444 154.0(16) ?
O1 Na1' O2 . . 23_564 86.8(16) ?
O1 Na1' O2 . . 24_654 95.6(17) ?
O1 Na1' O1 2_555 . 3_555 68.4(6) ?
O1 Na1' O1 2_555 . 4_554 111.6(4) ?
O1 Na1' O1 2_555 . 5_554 180.0(5) ?
O1 Na1' O1 2_555 . 6_554 111.6(6) ?
O1 Na1' O2 2_555 . 4_664 154.0(16) ?
O1 Na1' O2 2_555 . 5_454 86.8(16) ?
O1 Na1' O2 2_555 . 6_544 95.6(18) ?
O1 Na1' O2 2_555 . 10_665 93.2(16) ?
O1 Na1' O2 2_555 . 11_545 84.4(19) ?
O1 Na1' O2 2_555 . 12_455 26.0(19) ?
O1 Na1' O2 2_555 . 16_445 26.0(16) ?
O1 Na1' O2 2_555 . 17_655 93.2(16) ?
O1 Na1' O2 2_555 . 18_565 84.4(18) ?
O1 Na1' O2 2_555 . 22_444 86.8(16) ?
O1 Na1' O2 2_555 . 23_564 95.6(19) ?
O1 Na1' O2 2_555 . 24_654 154.0(19) ?
O1 Na1' O1 3_555 . 4_554 111.6(4) ?
O1 Na1' O1 3_555 . 5_554 111.6(6) ?
O1 Na1' O1 3_555 . 6_554 180.0(5) ?
O1 Na1' O2 3_555 . 4_664 95.6(19) ?
O1 Na1' O2 3_555 . 5_454 154.0(17) ?
O1 Na1' O2 3_555 . 6_544 87(2) ?
O1 Na1' O2 3_555 . 10_665 84.4(18) ?
O1 Na1' O2 3_555 . 11_545 26.0(17) ?
O1 Na1' O2 3_555 . 12_455 93(2) ?
O1 Na1' O2 3_555 . 16_445 84.4(19) ?
O1 Na1' O2 3_555 . 17_655 26.0(17) ?
O1 Na1' O2 3_555 . 18_565 93(2) ?
O1 Na1' O2 3_555 . 22_444 95.6(18) ?
O1 Na1' O2 3_555 . 23_564 154.0(17) ?
O1 Na1' O2 3_555 . 24_654 87(2) ?
O1 Na1' O1 4_554 . 5_554 68.4(4) ?
O1 Na1' O1 4_554 . 6_554 68.4(4) ?
O1 Na1' O2 4_554 . 4_664 93.2(16) ?
O1 Na1' O2 4_554 . 5_454 84.4(19) ?
O1 Na1' O2 4_554 . 6_544 26.0(19) ?
O1 Na1' O2 4_554 . 10_665 154.0(16) ?
O1 Na1' O2 4_554 . 11_545 86.8(16) ?
O1 Na1' O2 4_554 . 12_455 95.6(17) ?
O1 Na1' O2 4_554 . 16_445 86.8(16) ?
O1 Na1' O2 4_554 . 17_655 95.6(19) ?
O1 Na1' O2 4_554 . 18_565 154.0(19) ?
O1 Na1' O2 4_554 . 22_444 26.0(16) ?
O1 Na1' O2 4_554 . 23_564 93.2(16) ?
O1 Na1' O2 4_554 . 24_654 84.4(17) ?
O1 Na1' O1 5_554 . 6_554 68.4(6) ?
O1 Na1' O2 5_554 . 4_664 26.0(16) ?
O1 Na1' O2 5_554 . 5_454 93.2(16) ?
O1 Na1' O2 5_554 . 6_544 84.4(18) ?
O1 Na1' O2 5_554 . 10_665 86.8(16) ?
O1 Na1' O2 5_554 . 11_545 95.6(19) ?
O1 Na1' O2 5_554 . 12_455 154.0(19) ?
O1 Na1' O2 5_554 . 16_445 154.0(16) ?
O1 Na1' O2 5_554 . 17_655 86.8(16) ?
O1 Na1' O2 5_554 . 18_565 95.6(18) ?
O1 Na1' O2 5_554 . 22_444 93.2(16) ?
O1 Na1' O2 5_554 . 23_564 84.4(19) ?
O1 Na1' O2 5_554 . 24_654 26.0(19) ?
O1 Na1' O2 6_554 . 4_664 84.4(19) ?
O1 Na1' O2 6_554 . 5_454 26.0(17) ?
O1 Na1' O2 6_554 . 6_544 93(2) ?
O1 Na1' O2 6_554 . 10_665 95.6(18) ?
O1 Na1' O2 6_554 . 11_545 154.0(17) ?
O1 Na1' O2 6_554 . 12_455 87(2) ?
O1 Na1' O2 6_554 . 16_445 95.6(19) ?
O1 Na1' O2 6_554 . 17_655 154.0(17) ?
O1 Na1' O2 6_554 . 18_565 87(2) ?
O1 Na1' O2 6_554 . 22_444 84.4(18) ?
O1 Na1' O2 6_554 . 23_564 26.0(17) ?
O1 Na1' O2 6_554 . 24_654 93(2) ?
O2 Na1' O2 4_664 . 5_454 104(2) ?
O2 Na1' O2 4_664 . 6_544 104(2) ?
O2 Na1' O2 4_664 . 10_665 64(2) ?
O2 Na1' O2 4_664 . 11_545 89(2) ?
O2 Na1' O2 4_664 . 12_455 164(3) ?
O2 Na1' O2 4_664 . 16_445 180.0(5) ?
O2 Na1' O2 4_664 . 17_655 76(2) ?
O2 Na1' O2 4_664 . 18_565 76(2) ?
O2 Na1' O2 4_664 . 22_444 116(2) ?
O2 Na1' O2 4_664 . 23_564 91(2) ?
O2 Na1' O2 4_664 . 24_654 16(3) ?
O2 Na1' O2 5_454 . 6_544 104(3) ?
O2 Na1' O2 5_454 . 10_665 89(2) ?
O2 Na1' O2 5_454 . 11_545 164(2) ?
O2 Na1' O2 5_454 . 12_455 64(3) ?
O2 Na1' O2 5_454 . 16_445 76(2) ?
O2 Na1' O2 5_454 . 17_655 180.0(5) ?
O2 Na1' O2 5_454 . 18_565 76(3) ?
O2 Na1' O2 5_454 . 22_444 91(2) ?
O2 Na1' O2 5_454 . 23_564 16(2) ?
O2 Na1' O2 5_454 . 24_654 116(3) ?
O2 Na1' O2 6_544 . 10_665 164(3) ?
O2 Na1' O2 6_544 . 11_545 64(3) ?
O2 Na1' O2 6_544 . 12_455 89(3) ?
O2 Na1' O2 6_544 . 16_445 76(2) ?
O2 Na1' O2 6_544 . 17_655 76(3) ?
O2 Na1' O2 6_544 . 18_565 180.0(5) ?
O2 Na1' O2 6_544 . 22_444 16(3) ?
O2 Na1' O2 6_544 . 23_564 116(3) ?
O2 Na1' O2 6_544 . 24_654 91(3) ?
O2 Na1' O2 10_665 . 11_545 104(2) ?
O2 Na1' O2 10_665 . 12_455 104(2) ?
O2 Na1' O2 10_665 . 16_445 116(2) ?
O2 Na1' O2 10_665 . 17_655 91(2) ?
O2 Na1' O2 10_665 . 18_565 16(3) ?
O2 Na1' O2 10_665 . 22_444 180.0(5) ?
O2 Na1' O2 10_665 . 23_564 76(2) ?
O2 Na1' O2 10_665 . 24_654 76(2) ?
O2 Na1' O2 11_545 . 12_455 104(3) ?
O2 Na1' O2 11_545 . 16_445 91(2) ?
O2 Na1' O2 11_545 . 17_655 16(2) ?
O2 Na1' O2 11_545 . 18_565 116(3) ?
O2 Na1' O2 11_545 . 22_444 76(2) ?
O2 Na1' O2 11_545 . 23_564 180.0(5) ?
O2 Na1' O2 11_545 . 24_654 76(3) ?
O2 Na1' O2 12_455 . 16_445 16(3) ?
O2 Na1' O2 12_455 . 17_655 116(3) ?
O2 Na1' O2 12_455 . 18_565 91(3) ?
O2 Na1' O2 12_455 . 22_444 76(2) ?
O2 Na1' O2 12_455 . 23_564 76(3) ?
O2 Na1' O2 12_455 . 24_654 180.0(5) ?
O2 Na1' O2 16_445 . 17_655 104(2) ?
O2 Na1' O2 16_445 . 18_565 104(2) ?
O2 Na1' O2 16_445 . 22_444 64(2) ?
O2 Na1' O2 16_445 . 23_564 89(2) ?
O2 Na1' O2 16_445 . 24_654 164(3) ?
O2 Na1' O2 17_655 . 18_565 104(3) ?
O2 Na1' O2 17_655 . 22_444 89(2) ?
O2 Na1' O2 17_655 . 23_564 164(2) ?
O2 Na1' O2 17_655 . 24_654 64(3) ?
O2 Na1' O2 18_565 . 22_444 164(3) ?
O2 Na1' O2 18_565 . 23_564 64(3) ?
O2 Na1' O2 18_565 . 24_654 89(3) ?
O2 Na1' O2 22_444 . 23_564 104(2) ?
O2 Na1' O2 22_444 . 24_654 104(2) ?
O2 Na1' O2 23_564 . 24_654 104(3) ?
O1 K2 O1 4_565 . 4_665 173.9(5) ?
O1 K2 O1 4_565 . 5_555 120.0(5) ?
O1 K2 O1 4_565 . 5_565 66.1(5) ?
O1 K2 O1 4_565 . 6_555 53.9(6) ?
O1 K2 O1 4_565 . 6_665 120.0(6) ?
O1 K2 O2 4_565 . 4_665 130.5(14) ?
O1 K2 O2 4_565 . 5_565 104.8(19) ?
O1 K2 O2 4_565 . 6_555 25.1(19) ?
O1 K2 O2 4_565 . 7_556 151.2(13) ?
O1 K2 O2 4_565 . 8_566 44(2) ?
O1 K2 O2 4_565 . 9_666 80.9(18) ?
O1 K2 O2 4_565 . 13_666 130.5(14) ?
O1 K2 O2 4_565 . 14_566 104.8(19) ?
O1 K2 O2 4_565 . 15_556 25.1(19) ?
O1 K2 O2 4_565 . 22_555 151.2(13) ?
O1 K2 O2 4_565 . 23_565 44(2) ?
O1 K2 O2 4_565 . 24_665 80.9(18) ?
O1 K2 O1 4_665 . 5_555 53.9(5) ?
O1 K2 O1 4_665 . 5_565 120.0(5) ?
O1 K2 O1 4_665 . 6_555 120.0(6) ?
O1 K2 O1 4_665 . 6_665 66.1(6) ?
O1 K2 O2 4_665 . 4_665 44.2(14) ?
O1 K2 O2 4_665 . 5_565 80.9(19) ?
O1 K2 O2 4_665 . 6_555 151.2(19) ?
O1 K2 O2 4_665 . 7_556 25.1(14) ?
O1 K2 O2 4_665 . 8_566 130(2) ?
O1 K2 O2 4_665 . 9_666 104.8(18) ?
O1 K2 O2 4_665 . 13_666 44.2(14) ?
O1 K2 O2 4_665 . 14_566 80.9(19) ?
O1 K2 O2 4_665 . 15_556 151.2(19) ?
O1 K2 O2 4_665 . 22_555 25.1(14) ?
O1 K2 O2 4_665 . 23_565 130(2) ?
O1 K2 O2 4_665 . 24_665 104.8(18) ?
O1 K2 O1 5_555 . 5_565 173.9(5) ?
O1 K2 O1 5_555 . 6_555 66.1(6) ?
O1 K2 O1 5_555 . 6_665 120.0(6) ?
O1 K2 O2 5_555 . 4_665 25.1(14) ?
O1 K2 O2 5_555 . 5_565 130(2) ?
O1 K2 O2 5_555 . 6_555 104.8(18) ?
O1 K2 O2 5_555 . 7_556 44.2(14) ?
O1 K2 O2 5_555 . 8_566 80.9(19) ?
O1 K2 O2 5_555 . 9_666 151.2(19) ?
O1 K2 O2 5_555 . 13_666 25.1(14) ?
O1 K2 O2 5_555 . 14_566 130(2) ?
O1 K2 O2 5_555 . 15_556 104.8(18) ?
O1 K2 O2 5_555 . 22_555 44.2(14) ?
O1 K2 O2 5_555 . 23_565 80.9(19) ?
O1 K2 O2 5_555 . 24_665 151.2(19) ?
O1 K2 O1 5_565 . 6_555 120.0(6) ?
O1 K2 O1 5_565 . 6_665 53.9(6) ?
O1 K2 O2 5_565 . 4_665 151.2(14) ?
O1 K2 O2 5_565 . 5_565 44(2) ?
O1 K2 O2 5_565 . 6_555 80.9(18) ?
O1 K2 O2 5_565 . 7_556 130.5(14) ?
O1 K2 O2 5_565 . 8_566 104.8(19) ?
O1 K2 O2 5_565 . 9_666 25.1(19) ?
O1 K2 O2 5_565 . 13_666 151.2(14) ?
O1 K2 O2 5_565 . 14_566 44(2) ?
O1 K2 O2 5_565 . 15_556 80.9(18) ?
O1 K2 O2 5_565 . 22_555 130.5(14) ?
O1 K2 O2 5_565 . 23_565 104.8(19) ?
O1 K2 O2 5_565 . 24_665 25.1(19) ?
O1 K2 O1 6_555 . 6_665 173.9(6) ?
O1 K2 O2 6_555 . 4_665 80.9(12) ?
O1 K2 O2 6_555 . 5_565 151.2(16) ?
O1 K2 O2 6_555 . 6_555 44.2(16) ?
O1 K2 O2 6_555 . 7_556 104.8(12) ?
O1 K2 O2 6_555 . 8_566 25.1(16) ?
O1 K2 O2 6_555 . 9_666 130.5(16) ?
O1 K2 O2 6_555 . 13_666 80.9(12) ?
O1 K2 O2 6_555 . 14_566 151.2(16) ?
O1 K2 O2 6_555 . 15_556 44.2(16) ?
O1 K2 O2 6_555 . 22_555 104.8(12) ?
O1 K2 O2 6_555 . 23_565 25.1(16) ?
O1 K2 O2 6_555 . 24_665 130.5(16) ?
O1 K2 O2 6_665 . 4_665 104.8(12) ?
O1 K2 O2 6_665 . 5_565 25.1(16) ?
O1 K2 O2 6_665 . 6_555 130.5(16) ?
O1 K2 O2 6_665 . 7_556 80.9(12) ?
O1 K2 O2 6_665 . 8_566 151.2(16) ?
O1 K2 O2 6_665 . 9_666 44.2(16) ?
O1 K2 O2 6_665 . 13_666 104.8(12) ?
O1 K2 O2 6_665 . 14_566 25.1(16) ?
O1 K2 O2 6_665 . 15_556 130.5(16) ?
O1 K2 O2 6_665 . 22_555 80.9(12) ?
O1 K2 O2 6_665 . 23_565 151.2(16) ?
O1 K2 O2 6_665 . 24_665 44.2(16) ?
O2 K2 O2 4_665 . 5_565 108(2) ?
O2 K2 O2 4_665 . 6_555 108(2) ?
O2 K2 O2 4_665 . 7_556 49(2) ?
O2 K2 O2 4_665 . 8_566 101(2) ?
O2 K2 O2 4_665 . 9_666 148(2) ?
O2 K2 O2 4_665 . 13_666 42(2) ?
O2 K2 O2 4_665 . 14_566 124(2) ?
O2 K2 O2 4_665 . 15_556 124(2) ?
O2 K2 O2 4_665 . 22_555 24.0(16) ?
O2 K2 O2 4_665 . 23_565 86(2) ?
O2 K2 O2 4_665 . 24_665 126(2) ?
O2 K2 O2 5_565 . 6_555 108(2) ?
O2 K2 O2 5_565 . 7_556 101(2) ?
O2 K2 O2 5_565 . 8_566 148(3) ?
O2 K2 O2 5_565 . 9_666 49(2) ?
O2 K2 O2 5_565 . 13_666 124(2) ?
O2 K2 O2 5_565 . 14_566 42(2) ?
O2 K2 O2 5_565 . 15_556 124(3) ?
O2 K2 O2 5_565 . 22_555 86(2) ?
O2 K2 O2 5_565 . 23_565 126(2) ?
O2 K2 O2 5_565 . 24_665 24(3) ?
O2 K2 O2 6_555 . 7_556 148(2) ?
O2 K2 O2 6_555 . 8_566 49(2) ?
O2 K2 O2 6_555 . 9_666 101(3) ?
O2 K2 O2 6_555 . 13_666 124(2) ?
O2 K2 O2 6_555 . 14_566 124(3) ?
O2 K2 O2 6_555 . 15_556 42(2) ?
O2 K2 O2 6_555 . 22_555 126(2) ?
O2 K2 O2 6_555 . 23_565 24(3) ?
O2 K2 O2 6_555 . 24_665 86(2) ?
O2 K2 O2 7_556 . 8_566 108(2) ?
O2 K2 O2 7_556 . 9_666 108(2) ?
O2 K2 O2 7_556 . 13_666 24.0(16) ?
O2 K2 O2 7_556 . 14_566 86(2) ?
O2 K2 O2 7_556 . 15_556 126(2) ?
O2 K2 O2 7_556 . 22_555 42(2) ?
O2 K2 O2 7_556 . 23_565 124(2) ?
O2 K2 O2 7_556 . 24_665 124(2) ?
O2 K2 O2 8_566 . 9_666 108(2) ?
O2 K2 O2 8_566 . 13_666 86(2) ?
O2 K2 O2 8_566 . 14_566 126(2) ?
O2 K2 O2 8_566 . 15_556 24(3) ?
O2 K2 O2 8_566 . 22_555 124(2) ?
O2 K2 O2 8_566 . 23_565 42(2) ?
O2 K2 O2 8_566 . 24_665 124(3) ?
O2 K2 O2 9_666 . 13_666 126(2) ?
O2 K2 O2 9_666 . 14_566 24(3) ?
O2 K2 O2 9_666 . 15_556 86(2) ?
O2 K2 O2 9_666 . 22_555 124(2) ?
O2 K2 O2 9_666 . 23_565 124(3) ?
O2 K2 O2 9_666 . 24_665 42(2) ?
O2 K2 O2 13_666 . 14_566 108(2) ?
O2 K2 O2 13_666 . 15_556 108(2) ?
O2 K2 O2 13_666 . 22_555 49(2) ?
O2 K2 O2 13_666 . 23_565 101(2) ?
O2 K2 O2 13_666 . 24_665 148(2) ?
O2 K2 O2 14_566 . 15_556 108(2) ?
O2 K2 O2 14_566 . 22_555 101(2) ?
O2 K2 O2 14_566 . 23_565 148(3) ?
O2 K2 O2 14_566 . 24_665 49(2) ?
O2 K2 O2 15_556 . 22_555 148(2) ?
O2 K2 O2 15_556 . 23_565 49(2) ?
O2 K2 O2 15_556 . 24_665 101(3) ?
O2 K2 O2 22_555 . 23_565 108(2) ?
O2 K2 O2 22_555 . 24_665 108(2) ?
O2 K2 O2 23_565 . 24_665 108(2) ?
O1 Na2' O1 4_565 . 4_665 173.9(5) ?
O1 Na2' O1 4_565 . 5_555 120.0(5) ?
O1 Na2' O1 4_565 . 5_565 66.1(5) ?
O1 Na2' O1 4_565 . 6_555 53.9(6) ?
O1 Na2' O1 4_565 . 6_665 120.0(6) ?
O1 Na2' O2 4_565 . 4_665 130.5(14) ?
O1 Na2' O2 4_565 . 5_565 104.8(19) ?
O1 Na2' O2 4_565 . 6_555 25.1(19) ?
O1 Na2' O2 4_565 . 7_556 151.2(13) ?
O1 Na2' O2 4_565 . 8_566 44(2) ?
O1 Na2' O2 4_565 . 9_666 80.9(18) ?
O1 Na2' O2 4_565 . 13_666 130.5(14) ?
O1 Na2' O2 4_565 . 14_566 104.8(19) ?
O1 Na2' O2 4_565 . 15_556 25.1(19) ?
O1 Na2' O2 4_565 . 22_555 151.2(13) ?
O1 Na2' O2 4_565 . 23_565 44(2) ?
O1 Na2' O2 4_565 . 24_665 80.9(18) ?
O1 Na2' O1 4_665 . 5_555 53.9(5) ?
O1 Na2' O1 4_665 . 5_565 120.0(5) ?
O1 Na2' O1 4_665 . 6_555 120.0(6) ?
O1 Na2' O1 4_665 . 6_665 66.1(6) ?
O1 Na2' O2 4_665 . 4_665 44.2(14) ?
O1 Na2' O2 4_665 . 5_565 80.9(19) ?
O1 Na2' O2 4_665 . 6_555 151.2(19) ?
O1 Na2' O2 4_665 . 7_556 25.1(14) ?
O1 Na2' O2 4_665 . 8_566 130(2) ?
O1 Na2' O2 4_665 . 9_666 104.8(18) ?
O1 Na2' O2 4_665 . 13_666 44.2(14) ?
O1 Na2' O2 4_665 . 14_566 80.9(19) ?
O1 Na2' O2 4_665 . 15_556 151.2(19) ?
O1 Na2' O2 4_665 . 22_555 25.1(14) ?
O1 Na2' O2 4_665 . 23_565 130(2) ?
O1 Na2' O2 4_665 . 24_665 104.8(18) ?
O1 Na2' O1 5_555 . 5_565 173.9(5) ?
O1 Na2' O1 5_555 . 6_555 66.1(6) ?
O1 Na2' O1 5_555 . 6_665 120.0(6) ?
O1 Na2' O2 5_555 . 4_665 25.1(14) ?
O1 Na2' O2 5_555 . 5_565 130(2) ?
O1 Na2' O2 5_555 . 6_555 104.8(18) ?
O1 Na2' O2 5_555 . 7_556 44.2(14) ?
O1 Na2' O2 5_555 . 8_566 80.9(19) ?
O1 Na2' O2 5_555 . 9_666 151.2(19) ?
O1 Na2' O2 5_555 . 13_666 25.1(14) ?
O1 Na2' O2 5_555 . 14_566 130(2) ?
O1 Na2' O2 5_555 . 15_556 104.8(18) ?
O1 Na2' O2 5_555 . 22_555 44.2(14) ?
O1 Na2' O2 5_555 . 23_565 80.9(19) ?
O1 Na2' O2 5_555 . 24_665 151.2(19) ?
O1 Na2' O1 5_565 . 6_555 120.0(6) ?
O1 Na2' O1 5_565 . 6_665 53.9(6) ?
O1 Na2' O2 5_565 . 4_665 151.2(14) ?
O1 Na2' O2 5_565 . 5_565 44(2) ?
O1 Na2' O2 5_565 . 6_555 80.9(18) ?
O1 Na2' O2 5_565 . 7_556 130.5(14) ?
O1 Na2' O2 5_565 . 8_566 104.8(19) ?
O1 Na2' O2 5_565 . 9_666 25.1(19) ?
O1 Na2' O2 5_565 . 13_666 151.2(14) ?
O1 Na2' O2 5_565 . 14_566 44(2) ?
O1 Na2' O2 5_565 . 15_556 80.9(18) ?
O1 Na2' O2 5_565 . 22_555 130.5(14) ?
O1 Na2' O2 5_565 . 23_565 104.8(19) ?
O1 Na2' O2 5_565 . 24_665 25.1(19) ?
O1 Na2' O1 6_555 . 6_665 173.9(6) ?
O1 Na2' O2 6_555 . 4_665 80.9(12) ?
O1 Na2' O2 6_555 . 5_565 151.2(16) ?
O1 Na2' O2 6_555 . 6_555 44.2(16) ?
O1 Na2' O2 6_555 . 7_556 104.8(12) ?
O1 Na2' O2 6_555 . 8_566 25.1(16) ?
O1 Na2' O2 6_555 . 9_666 130.5(16) ?
O1 Na2' O2 6_555 . 13_666 80.9(12) ?
O1 Na2' O2 6_555 . 14_566 151.2(16) ?
O1 Na2' O2 6_555 . 15_556 44.2(16) ?
O1 Na2' O2 6_555 . 22_555 104.8(12) ?
O1 Na2' O2 6_555 . 23_565 25.1(16) ?
O1 Na2' O2 6_555 . 24_665 130.5(16) ?
O1 Na2' O2 6_665 . 4_665 104.8(12) ?
O1 Na2' O2 6_665 . 5_565 25.1(16) ?
O1 Na2' O2 6_665 . 6_555 130.5(16) ?
O1 Na2' O2 6_665 . 7_556 80.9(12) ?
O1 Na2' O2 6_665 . 8_566 151.2(16) ?
O1 Na2' O2 6_665 . 9_666 44.2(16) ?
O1 Na2' O2 6_665 . 13_666 104.8(12) ?
O1 Na2' O2 6_665 . 14_566 25.1(16) ?
O1 Na2' O2 6_665 . 15_556 130.5(16) ?
O1 Na2' O2 6_665 . 22_555 80.9(12) ?
O1 Na2' O2 6_665 . 23_565 151.2(16) ?
O1 Na2' O2 6_665 . 24_665 44.2(16) ?
O2 Na2' O2 4_665 . 5_565 108(2) ?
O2 Na2' O2 4_665 . 6_555 108(2) ?
O2 Na2' O2 4_665 . 7_556 49(2) ?
O2 Na2' O2 4_665 . 8_566 101(2) ?
O2 Na2' O2 4_665 . 9_666 148(2) ?
O2 Na2' O2 4_665 . 13_666 42(2) ?
O2 Na2' O2 4_665 . 14_566 124(2) ?
O2 Na2' O2 4_665 . 15_556 124(2) ?
O2 Na2' O2 4_665 . 22_555 24.0(16) ?
O2 Na2' O2 4_665 . 23_565 86(2) ?
O2 Na2' O2 4_665 . 24_665 126(2) ?
O2 Na2' O2 5_565 . 6_555 108(2) ?
O2 Na2' O2 5_565 . 7_556 101(2) ?
O2 Na2' O2 5_565 . 8_566 148(3) ?
O2 Na2' O2 5_565 . 9_666 49(2) ?
O2 Na2' O2 5_565 . 13_666 124(2) ?
O2 Na2' O2 5_565 . 14_566 42(2) ?
O2 Na2' O2 5_565 . 15_556 124(3) ?
O2 Na2' O2 5_565 . 22_555 86(2) ?
O2 Na2' O2 5_565 . 23_565 126(2) ?
O2 Na2' O2 5_565 . 24_665 24(3) ?
O2 Na2' O2 6_555 . 7_556 148(2) ?
O2 Na2' O2 6_555 . 8_566 49(2) ?
O2 Na2' O2 6_555 . 9_666 101(3) ?
O2 Na2' O2 6_555 . 13_666 124(2) ?
O2 Na2' O2 6_555 . 14_566 124(3) ?
O2 Na2' O2 6_555 . 15_556 42(2) ?
O2 Na2' O2 6_555 . 22_555 126(2) ?
O2 Na2' O2 6_555 . 23_565 24(3) ?
O2 Na2' O2 6_555 . 24_665 86(2) ?
O2 Na2' O2 7_556 . 8_566 108(2) ?
O2 Na2' O2 7_556 . 9_666 108(2) ?
O2 Na2' O2 7_556 . 13_666 24.0(16) ?
O2 Na2' O2 7_556 . 14_566 86(2) ?
O2 Na2' O2 7_556 . 15_556 126(2) ?
O2 Na2' O2 7_556 . 22_555 42(2) ?
O2 Na2' O2 7_556 . 23_565 124(2) ?
O2 Na2' O2 7_556 . 24_665 124(2) ?
O2 Na2' O2 8_566 . 9_666 108(2) ?
O2 Na2' O2 8_566 . 13_666 86(2) ?
O2 Na2' O2 8_566 . 14_566 126(2) ?
O2 Na2' O2 8_566 . 15_556 24(3) ?
O2 Na2' O2 8_566 . 22_555 124(2) ?
O2 Na2' O2 8_566 . 23_565 42(2) ?
O2 Na2' O2 8_566 . 24_665 124(3) ?
O2 Na2' O2 9_666 . 13_666 126(2) ?
O2 Na2' O2 9_666 . 14_566 24(3) ?
O2 Na2' O2 9_666 . 15_556 86(2) ?
O2 Na2' O2 9_666 . 22_555 124(2) ?
O2 Na2' O2 9_666 . 23_565 124(3) ?
O2 Na2' O2 9_666 . 24_665 42(2) ?
O2 Na2' O2 13_666 . 14_566 108(2) ?
O2 Na2' O2 13_666 . 15_556 108(2) ?
O2 Na2' O2 13_666 . 22_555 49(2) ?
O2 Na2' O2 13_666 . 23_565 101(2) ?
O2 Na2' O2 13_666 . 24_665 148(2) ?
O2 Na2' O2 14_566 . 15_556 108(2) ?
O2 Na2' O2 14_566 . 22_555 101(2) ?
O2 Na2' O2 14_566 . 23_565 148(3) ?
O2 Na2' O2 14_566 . 24_665 49(2) ?
O2 Na2' O2 15_556 . 22_555 148(2) ?
O2 Na2' O2 15_556 . 23_565 49(2) ?
O2 Na2' O2 15_556 . 24_665 101(3) ?
O2 Na2' O2 22_555 . 23_565 108(2) ?
O2 Na2' O2 22_555 . 24_665 108(2) ?
O2 Na2' O2 23_565 . 24_665 108(2) ?
O1 S1 O1 . . 2_665 120.0(11) ?
O1 S1 O1 . . 3_565 120.0(8) ?
O1 S1 O2 . . . 95(2) ?
O1 S1 O2 . . 2_665 123(3) ?
O1 S1 O2 . . 3_565 50(3) ?
O1 S1 O2 . . 10_665 50(3) ?
O1 S1 O2 . . 11_555 95(2) ?
O1 S1 O2 . . 12_565 123(4) ?
O1 S1 O2 . . 16_555 95(2) ?
O1 S1 O2 . . 17_665 123(3) ?
O1 S1 O2 . . 18_565 50(3) ?
O1 S1 O2 . . 19_665 50(3) ?
O1 S1 O2 . . 20_555 95(2) ?
O1 S1 O2 . . 21_565 123(4) ?
O1 S1 O1 2_665 . 3_565 120.0(11) ?
O1 S1 O2 2_665 . . 50(3) ?
O1 S1 O2 2_665 . 2_665 95(2) ?
O1 S1 O2 2_665 . 3_565 123(4) ?
O1 S1 O2 2_665 . 10_665 95(2) ?
O1 S1 O2 2_665 . 11_555 123(3) ?
O1 S1 O2 2_665 . 12_565 50(3) ?
O1 S1 O2 2_665 . 16_555 50(3) ?
O1 S1 O2 2_665 . 17_665 95(2) ?
O1 S1 O2 2_665 . 18_565 123(4) ?
O1 S1 O2 2_665 . 19_665 95(2) ?
O1 S1 O2 2_665 . 20_555 123(3) ?
O1 S1 O2 2_665 . 21_565 50(3) ?
O1 S1 O2 3_565 . . 123(3) ?
O1 S1 O2 3_565 . 2_665 50(4) ?
O1 S1 O2 3_565 . 3_565 95(5) ?
O1 S1 O2 3_565 . 10_665 123(3) ?
O1 S1 O2 3_565 . 11_555 50(4) ?
O1 S1 O2 3_565 . 12_565 95(5) ?
O1 S1 O2 3_565 . 16_555 123(3) ?
O1 S1 O2 3_565 . 17_665 50(4) ?
O1 S1 O2 3_565 . 18_565 95(5) ?
O1 S1 O2 3_565 . 19_665 123(3) ?
O1 S1 O2 3_565 . 20_555 50(4) ?
O1 S1 O2 3_565 . 21_565 95(5) ?
O2 S1 O2 . . 2_665 73(5) ?
O2 S1 O2 . . 3_565 73(5) ?
O2 S1 O2 . . 10_665 114(5) ?
O2 S1 O2 . . 11_555 170(3) ?
O2 S1 O2 . . 12_565 101(4) ?
O2 S1 O2 . . 16_555 93(5) ?
O2 S1 O2 . . 17_665 140(3) ?
O2 S1 O2 . . 18_565 140(5) ?
O2 S1 O2 . . 19_665 50(3) ?
O2 S1 O2 . . 20_555 86(5) ?
O2 S1 O2 . . 21_565 31(5) ?
O2 S1 O2 2_665 . 3_565 73(5) ?
O2 S1 O2 2_665 . 10_665 170(3) ?
O2 S1 O2 2_665 . 11_555 101(5) ?
O2 S1 O2 2_665 . 12_565 114(5) ?
O2 S1 O2 2_665 . 16_555 140(3) ?
O2 S1 O2 2_665 . 17_665 93(6) ?
O2 S1 O2 2_665 . 18_565 140(5) ?
O2 S1 O2 2_665 . 19_665 86(5) ?
O2 S1 O2 2_665 . 20_555 31(3) ?
O2 S1 O2 2_665 . 21_565 50(5) ?
O2 S1 O2 3_565 . 10_665 101(4) ?
O2 S1 O2 3_565 . 11_555 114(5) ?
O2 S1 O2 3_565 . 12_565 170(7) ?
O2 S1 O2 3_565 . 16_555 140(5) ?
O2 S1 O2 3_565 . 17_665 140(5) ?
O2 S1 O2 3_565 . 18_565 93(4) ?
O2 S1 O2 3_565 . 19_665 31(5) ?
O2 S1 O2 3_565 . 20_555 50(5) ?
O2 S1 O2 3_565 . 21_565 86(4) ?
O2 S1 O2 10_665 . 11_555 73(5) ?
O2 S1 O2 10_665 . 12_565 73(5) ?
O2 S1 O2 10_665 . 16_555 50(3) ?
O2 S1 O2 10_665 . 17_665 86(5) ?
O2 S1 O2 10_665 . 18_565 31(5) ?
O2 S1 O2 10_665 . 19_665 93(5) ?
O2 S1 O2 10_665 . 20_555 140(3) ?
O2 S1 O2 10_665 . 21_565 140(5) ?
O2 S1 O2 11_555 . 12_565 73(5) ?
O2 S1 O2 11_555 . 16_555 86(5) ?
O2 S1 O2 11_555 . 17_665 31(3) ?
O2 S1 O2 11_555 . 18_565 50(5) ?
O2 S1 O2 11_555 . 19_665 140(3) ?
O2 S1 O2 11_555 . 20_555 93(6) ?
O2 S1 O2 11_555 . 21_565 140(5) ?
O2 S1 O2 12_565 . 16_555 31(5) ?
O2 S1 O2 12_565 . 17_665 50(5) ?
O2 S1 O2 12_565 . 18_565 86(4) ?
O2 S1 O2 12_565 . 19_665 140(5) ?
O2 S1 O2 12_565 . 20_555 140(5) ?
O2 S1 O2 12_565 . 21_565 93(4) ?
O2 S1 O2 16_555 . 17_665 73(5) ?
O2 S1 O2 16_555 . 18_565 73(5) ?
O2 S1 O2 16_555 . 19_665 114(5) ?
O2 S1 O2 16_555 . 20_555 170(3) ?
O2 S1 O2 16_555 . 21_565 101(4) ?
O2 S1 O2 17_665 . 18_565 73(5) ?
O2 S1 O2 17_665 . 19_665 170(3) ?
O2 S1 O2 17_665 . 20_555 101(5) ?
O2 S1 O2 17_665 . 21_565 114(5) ?
O2 S1 O2 18_565 . 19_665 101(4) ?
O2 S1 O2 18_565 . 20_555 114(5) ?
O2 S1 O2 18_565 . 21_565 170(7) ?
O2 S1 O2 19_665 . 20_555 73(5) ?
O2 S1 O2 19_665 . 21_565 73(5) ?
O2 S1 O2 20_555 . 21_565 73(5) ?

loop_
_geom_bond_atom_site_label_1
_geom_bond_atom_site_label_2
_geom_bond_site_symmetry_1
_geom_bond_site_symmetry_2
_geom_bond_distance
_geom_bond_publ_flag
K1 O1 . . 2.746(12) ?
K1 O1 . 2_555 2.746(12) ?
K1 O1 . 3_555 2.746(14) ?
K1 O1 . 4_554 2.746(12) ?
K1 O1 . 5_554 2.746(12) ?
K1 O1 . 6_554 2.746(14) ?
K1 O2 . 4_664 2.66(7) ?
K1 O2 . 5_454 2.66(9) ?
K1 O2 . 6_544 2.66(8) ?
K1 O2 . 10_665 2.66(7) ?
K1 O2 . 11_545 2.66(9) ?
K1 O2 . 12_455 2.66(8) ?
K1 O2 . 16_445 2.66(7) ?
K1 O2 . 17_655 2.66(9) ?
K1 O2 . 18_565 2.66(8) ?
K1 O2 . 22_444 2.66(7) ?
K1 O2 . 23_564 2.66(9) ?
K1 O2 . 24_654 2.66(8) ?
Na1' O1 . . 2.746(12) ?
Na1' O1 . 2_555 2.746(12) ?
Na1' O1 . 3_555 2.746(14) ?
Na1' O1 . 4_554 2.746(12) ?
Na1' O1 . 5_554 2.746(12) ?
Na1' O1 . 6_554 2.746(14) ?
Na1' O2 . 4_664 2.66(7) ?
Na1' O2 . 5_454 2.66(9) ?
Na1' O2 . 6_544 2.66(8) ?
Na1' O2 . 10_665 2.66(7) ?
Na1' O2 . 11_545 2.66(9) ?
Na1' O2 . 12_455 2.66(8) ?
Na1' O2 . 16_445 2.66(7) ?
Na1' O2 . 17_655 2.66(9) ?
Na1' O2 . 18_565 2.66(8) ?
Na1' O2 . 22_444 2.66(7) ?
Na1' O2 . 23_564 2.66(9) ?
Na1' O2 . 24_654 2.66(8) ?
K2 O1 . 4_565 2.831(14) ?
K2 O1 . 4_665 2.831(15) ?
K2 O1 . 5_555 2.83(3) ?
K2 O1 . 5_565 2.83(3) ?
K2 O1 . 6_555 2.831(14) ?
K2 O1 . 6_665 2.831(12) ?
K2 O2 . 4_665 2.76(8) ?
K2 O2 . 5_565 2.76(8) ?
K2 O2 . 6_555 2.76(10) ?
K2 O2 . 7_556 2.76(8) ?
K2 O2 . 8_566 2.76(8) ?
K2 O2 . 9_666 2.76(10) ?
K2 O2 . 13_666 2.76(8) ?
K2 O2 . 14_566 2.76(8) ?
K2 O2 . 15_556 2.76(10) ?
K2 O2 . 22_555 2.76(8) ?
K2 O2 . 23_565 2.76(8) ?
K2 O2 . 24_665 2.76(10) ?
Na2' O1 . 4_565 2.831(14) ?
Na2' O1 . 4_665 2.831(15) ?
Na2' O1 . 5_555 2.83(3) ?
Na2' O1 . 5_565 2.83(3) ?
Na2' O1 . 6_555 2.831(14) ?
Na2' O1 . 6_665 2.831(12) ?
Na2' O2 . 4_665 2.76(8) ?
Na2' O2 . 5_565 2.76(8) ?
Na2' O2 . 6_555 2.76(10) ?
Na2' O2 . 7_556 2.76(8) ?
Na2' O2 . 8_566 2.76(8) ?
Na2' O2 . 9_666 2.76(10) ?
Na2' O2 . 13_666 2.76(8) ?
Na2' O2 . 14_566 2.76(8) ?
Na2' O2 . 15_556 2.76(10) ?
Na2' O2 . 22_555 2.76(8) ?
Na2' O2 . 23_565 2.76(8) ?
Na2' O2 . 24_665 2.76(10) ?
S1 O1 . . 1.481(18) ?
S1 O1 . 2_665 1.481(18) ?
S1 O1 . 3_565 1.48(2) ?
S1 O2 . . 1.37(8) ?
S1 O2 . 2_665 1.37(9) ?
S1 O2 . 3_565 1.37(7) ?
S1 O2 . 10_665 1.37(8) ?
S1 O2 . 11_555 1.37(9) ?
S1 O2 . 12_565 1.37(7) ?
S1 O2 . 16_555 1.37(8) ?
S1 O2 . 17_665 1.37(9) ?
S1 O2 . 18_565 1.37(7) ?
S1 O2 . 19_665 1.37(8) ?
S1 O2 . 20_555 1.37(9) ?
S1 O2 . 21_565 1.37(7) ?

loop_
_geom_hbond_atom_site_label_D
_geom_hbond_atom_site_label_H
_geom_hbond_atom_site_label_A
_geom_hbond_site_symmetry_D
_geom_hbond_site_symmetry_H
_geom_hbond_site_symmetry_A
_geom_hbond_distance_DH
_geom_hbond_distance_HA
_geom_hbond_distance_DA
_geom_hbond_angle_DHA
_geom_hbond_publ_flag
? ? ? ? ? ? ? ? ? ? ?

loop_
_geom_torsion_atom_site_label_1
_geom_torsion_atom_site_label_2
_geom_torsion_atom_site_label_3
_geom_torsion_atom_site_label_4
_geom_torsion_site_symmetry_1
_geom_torsion_site_symmetry_2
_geom_torsion_site_symmetry_3
_geom_torsion_site_symmetry_4
_geom_torsion
_geom_torsion_publ_flag
? ? ? ? ? ? ? ? ? ?

loop_
_restr_angle_atom_site_label_1
_restr_angle_site_symmetry_1
_restr_angle_atom_site_label_2
_restr_angle_site_symmetry_2
_restr_angle_atom_site_label_3
_restr_angle_site_symmetry_3
_restr_angle_target
_restr_angle_target_weight_param
? ? ? ? ? ? ? ?

loop_
_restr_distance_atom_site_label_1
_restr_distance_site_symmetry_1
_restr_distance_atom_site_label_2
_restr_distance_site_symmetry_2
_restr_distance_target
_restr_distance_target_weight_param
S1 . O2 . 1.4 0.05
S1 . O1 . 1.45 0.05

loop_
_restr_equal_angle_atom_site_label_1
_restr_equal_angle_site_symmetry_1
_restr_equal_angle_atom_site_label_2
_restr_equal_angle_site_symmetry_2
_restr_equal_angle_atom_site_label_3
_restr_equal_angle_site_symmetry_3
_restr_equal_angle_class_class_id
_restr_equal_angle_class_target_weight_param
? ? ? ? ? ? ? ?

loop_
_restr_equal_distance_atom_site_label_1
_restr_equal_distance_site_symmetry_1
_restr_equal_distance_atom_site_label_2
_restr_equal_distance_site_symmetry_2
_restr_equal_distance_class_class_id
_restr_equal_distance_class_target_weight_param
? ? ? ? ? ?

loop_
_restr_equal_torsion_atom_site_label_1
_restr_equal_torsion_site_symmetry_1
_restr_equal_torsion_atom_site_label_2
_restr_equal_torsion_site_symmetry_2
_restr_equal_torsion_atom_site_label_3
_restr_equal_torsion_site_symmetry_3
_restr_equal_torsion_atom_site_label_4
_restr_equal_torsion_site_symmetry_4
_restr_equal_torsion_class_class_id
_restr_equal_torsion_class_target_weight_param
? ? ? ? ? ? ? ? ? ?

loop_
_restr_torsion_atom_site_label_1
_restr_torsion_site_symmetry_1
_restr_torsion_atom_site_label_2
_restr_torsion_site_symmetry_2
_restr_torsion_atom_site_label_3
_restr_torsion_site_symmetry_3
_restr_torsion_atom_site_label_4
_restr_torsion_site_symmetry_4
_restr_torsion_angle_target
_restr_torsion_weight_param
? ? ? ? ? ? ? ? ? ?

loop_
_twin_individual_id
_twin_individual_mass_fraction_refined
_twin_individual_twin_matrix_11
_twin_individual_twin_matrix_12
_twin_individual_twin_matrix_13
_twin_individual_twin_matrix_21
_twin_individual_twin_matrix_22
_twin_individual_twin_matrix_23
_twin_individual_twin_matrix_31
_twin_individual_twin_matrix_32
_twin_individual_twin_matrix_33
1 0.5 1 0 0 0 1 0 0 0 1
2 0.5 -1 0 0 0 -1 0 0 0 1

loop_
_jana_atom_site_adp_c_label
_jana_atom_site_adp_c_type_symbol
_jana_atom_site_adp_c_111
_jana_atom_site_adp_c_112
_jana_atom_site_adp_c_113
_jana_atom_site_adp_c_122
_jana_atom_site_adp_c_123
_jana_atom_site_adp_c_133
_jana_atom_site_adp_c_222
_jana_atom_site_adp_c_223
_jana_atom_site_adp_c_233
_jana_atom_site_adp_c_333
? ? ? ? ? ? ? ? ? ? ? ?

loop_
_jana_atom_site_adp_d_label
_jana_atom_site_adp_d_type_symbol
_jana_atom_site_adp_d_1111
_jana_atom_site_adp_d_1112
_jana_atom_site_adp_d_1113
_jana_atom_site_adp_d_1122
_jana_atom_site_adp_d_1123
_jana_atom_site_adp_d_1133
_jana_atom_site_adp_d_1222
_jana_atom_site_adp_d_1223
_jana_atom_site_adp_d_1233
_jana_atom_site_adp_d_1333
_jana_atom_site_adp_d_2222
_jana_atom_site_adp_d_2223
_jana_atom_site_adp_d_2233
_jana_atom_site_adp_d_2333
_jana_atom_site_adp_d_3333
? ? ? ? ? ? ? ? ? ? ? ? ? ? ? ? ?

loop_
_jana_atom_site_adp_e_label
_jana_atom_site_adp_e_type_symbol
_jana_atom_site_adp_e_11111
_jana_atom_site_adp_e_11112
_jana_atom_site_adp_e_11113
_jana_atom_site_adp_e_11122
_jana_atom_site_adp_e_11123
_jana_atom_site_adp_e_11133
_jana_atom_site_adp_e_11222
_jana_atom_site_adp_e_11223
_jana_atom_site_adp_e_11233
_jana_atom_site_adp_e_11333
_jana_atom_site_adp_e_12222
_jana_atom_site_adp_e_12223
_jana_atom_site_adp_e_12233
_jana_atom_site_adp_e_12333
_jana_atom_site_adp_e_13333
_jana_atom_site_adp_e_22222
_jana_atom_site_adp_e_22223
_jana_atom_site_adp_e_22233
_jana_atom_site_adp_e_22333
_jana_atom_site_adp_e_23333
_jana_atom_site_adp_e_33333
? ? ? ? ? ? ? ? ? ? ? ? ? ? ? ? ? ? ? ? ? ? ?

loop_
_jana_atom_site_adp_f_label
_jana_atom_site_adp_f_type_symbol
_jana_atom_site_adp_f_111111
_jana_atom_site_adp_f_111112
_jana_atom_site_adp_f_111113
_jana_atom_site_adp_f_111122
_jana_atom_site_adp_f_111123
_jana_atom_site_adp_f_111133
_jana_atom_site_adp_f_111222
_jana_atom_site_adp_f_111223
_jana_atom_site_adp_f_111233
_jana_atom_site_adp_f_111333
_jana_atom_site_adp_f_112222
_jana_atom_site_adp_f_112223
_jana_atom_site_adp_f_112233
_jana_atom_site_adp_f_112333
_jana_atom_site_adp_f_113333
_jana_atom_site_adp_f_122222
_jana_atom_site_adp_f_122223
_jana_atom_site_adp_f_122233
_jana_atom_site_adp_f_122333
_jana_atom_site_adp_f_123333
_jana_atom_site_adp_f_133333
_jana_atom_site_adp_f_222222
_jana_atom_site_adp_f_222223
_jana_atom_site_adp_f_222233
_jana_atom_site_adp_f_222333
_jana_atom_site_adp_f_223333
_jana_atom_site_adp_f_233333
_jana_atom_site_adp_f_333333
? ? ? ? ? ? ? ? ? ? ? ? ? ? ? ? ? ? ? ? ? ? ? ? ? ? ? ? ? ?
